data_7111260
loop_
_publ_author_name
'Nelson, Jane'
'Nieuwenhuyzen, Mark'
'P\'al, Ibolya'
'Town, Raewyn M.'

_publ_section_title
;
 Dual-mode recognition of oxalate by protonated azacryptate hosts;
 conformational response of the guest maximizes \p-stacking interactions
;
_journal_issue 19
_journal_name_full 'Chemical Communications'
_journal_page_first 2266
_journal_page_last 2267
_journal_paper_doi 10.1039/b207964j
_journal_year 2002
_chemical_formula_sum 'C32 H70.5 Cl4 N8 O31.25'
_chemical_formula_weight 1209.26
_chemical_name_systematic ?
_space_group_IT_number 2
_symmetry_cell_setting triclinic
_symmetry_space_group_name_Hall '-P 1'
_symmetry_space_group_name_H-M 'P -1'
_atom_sites_solution_hydrogens geom
_atom_sites_solution_primary direct
_atom_sites_solution_secondary difmap
_audit_creation_method SHELXL-97
_cell_angle_alpha 71.810(2)
_cell_angle_beta 89.512(2)
_cell_angle_gamma 81.701(2)
_cell_formula_units_Z 4
_cell_length_a 10.4712(12)
_cell_length_b 19.570(2)
_cell_length_c 26.936(3)
_cell_measurement_temperature 153(2)
_cell_volume 5185.1(10)
_computing_cell_refinement 'Bruker SMART'
_computing_data_collection 'Bruker SMART'
_computing_data_reduction 'Bruker SHELXTL'
_computing_molecular_graphics 'Bruker SHELXTL'
_computing_publication_material 'Bruker SHELXTL'
_computing_structure_refinement 'SHELXL-97 (Sheldrick, 1997)'
_computing_structure_solution 'SHELXS-97 (Sheldrick, 1990)'
_diffrn_ambient_temperature 153(2)
_diffrn_measured_fraction_theta_full 0.977
_diffrn_measured_fraction_theta_max 0.977
_diffrn_measurement_device_type 'CCD area detector'
_diffrn_measurement_method 'phi and omega scans'
_diffrn_radiation_monochromator graphite
_diffrn_radiation_source 'fine-focus sealed tube'
_diffrn_radiation_type MoK\a
_diffrn_radiation_wavelength 0.71073
_diffrn_reflns_av_R_equivalents 0.0724
_diffrn_reflns_av_sigmaI/netI 0.0935
_diffrn_reflns_limit_h_max 12
_diffrn_reflns_limit_h_min -12
_diffrn_reflns_limit_k_max 23
_diffrn_reflns_limit_k_min -23
_diffrn_reflns_limit_l_max 31
_diffrn_reflns_limit_l_min -32
_diffrn_reflns_number 36513
_diffrn_reflns_theta_full 25.00
_diffrn_reflns_theta_max 25.00
_diffrn_reflns_theta_min 0.80
_exptl_absorpt_coefficient_mu 0.331
_exptl_absorpt_correction_T_max 1.000
_exptl_absorpt_correction_T_min 0.619
_exptl_absorpt_correction_type empirical
_exptl_absorpt_process_details SADABS
_exptl_crystal_colour colourless
_exptl_crystal_density_diffrn 1.549
_exptl_crystal_density_meas ?
_exptl_crystal_density_method 'not measured'
_exptl_crystal_description plate
_exptl_crystal_F_000 2546
_exptl_crystal_size_max 0.56
_exptl_crystal_size_mid 0.37
_exptl_crystal_size_min 0.18
_refine_diff_density_max 1.171
_refine_diff_density_min -0.762
_refine_diff_density_rms 0.139
_refine_ls_extinction_method none
_refine_ls_goodness_of_fit_ref 1.020
_refine_ls_hydrogen_treatment calc
_refine_ls_matrix_type full
_refine_ls_number_parameters 1355
_refine_ls_number_reflns 17866
_refine_ls_number_restraints 0
_refine_ls_restrained_S_all 1.020
_refine_ls_R_factor_all 0.1421
_refine_ls_R_factor_gt 0.0998
_refine_ls_shift/su_max 0.001
_refine_ls_shift/su_mean 0.000
_refine_ls_structure_factor_coef Fsqd
_refine_ls_weighting_details 'calc w=1/[\s^2^(Fo^2^)+(0.1554P)^2^+22.7037P] where P=(Fo^2^+2Fc^2^)/3'
_refine_ls_weighting_scheme calc
_refine_ls_wR_factor_gt 0.2822
_refine_ls_wR_factor_ref 0.3115
_reflns_number_gt 10737
_reflns_number_total 17866
_reflns_threshold_expression >2sigma(I)
_cod_data_source_file b207964jsup1.cif
_cod_data_source_block 2
_cod_depositor_comments
;
The following automatic conversions were performed:

'_symmetry_cell_setting' value 'Triclinic' changed to 'triclinic'
according to /home/saulius/struct/CIF-dictionaries/cif_core.dic
dictionary named 'cif_core.dic' version 2.4.2 from 2011-04-26.

Automatic conversion script
Id: cif_fix_values 1891 2012-01-12 08:04:46Z andrius 

The following automatic conversions were performed:

'_exptl_crystal_density_meas' value 'not_measured' was changed to '?'
- the value is perceived as not measured.

Automatic conversion script
Id: cif_fix_values 3008 2015-01-20 13:52:24Z robertas 
;
_cod_original_cell_volume 5185.2(10)
_cod_original_sg_symbol_H-M P-1
_cod_original_formula_sum 'C32 H70.50 Cl4 N8 O31.25'
_cod_database_code 7111260

loop_
_symmetry_equiv_pos_as_xyz
'x, y, z'
'-x, -y, -z'

loop_
_atom_site_label
_atom_site_type_symbol
_atom_site_fract_x
_atom_site_fract_y
_atom_site_fract_z
_atom_site_U_iso_or_equiv
_atom_site_adp_type
_atom_site_occupancy
_atom_site_symmetry_multiplicity
_atom_site_calc_flag
_atom_site_refinement_flags
N1 N 0.7042(6) 0.7282(3) 0.6281(2) 0.0286(13) Uani 1 1 d .
C2A C 0.7108(7) 0.6495(4) 0.6532(3) 0.0328(17) Uani 1 1 d .
H2AA H 0.6842 0.6406 0.6898 0.039 Uiso 1 1 calc R
H2AB H 0.8017 0.6264 0.6543 0.039 Uiso 1 1 calc R
C3A C 0.6278(7) 0.6134(4) 0.6265(3) 0.0323(17) Uani 1 1 d .
H3AA H 0.6157 0.5656 0.6512 0.039 Uiso 1 1 calc R
H3AB H 0.5417 0.6435 0.6177 0.039 Uiso 1 1 calc R
N4A N 0.6832(6) 0.6022(3) 0.5773(2) 0.0279(13) Uani 1 1 d .
H4AA H 0.7697 0.5840 0.5830 0.033 Uiso 1 1 calc R
H4AB H 0.6745 0.6459 0.5509 0.033 Uiso 1 1 calc R
C5A C 0.6131(7) 0.5496(4) 0.5615(3) 0.0302(16) Uani 1 1 d .
H5AA H 0.6205 0.5037 0.5910 0.036 Uiso 1 1 calc R
H5AB H 0.5204 0.5701 0.5556 0.036 Uiso 1 1 calc R
C6A C 0.6597(7) 0.5322(3) 0.5141(3) 0.0258(15) Uani 1 1 d .
C7A C 0.7470(7) 0.4771(4) 0.5078(3) 0.0315(16) Uani 1 1 d .
H7AA H 0.8013 0.4411 0.5342 0.038 Uiso 1 1 calc R
C8A C 0.7403(7) 0.4844(4) 0.4535(3) 0.0333(17) Uani 1 1 d .
H8AA H 0.7895 0.4540 0.4366 0.040 Uiso 1 1 calc R
C9A C 0.6514(6) 0.5423(4) 0.4308(3) 0.0258(15) Uani 1 1 d .
O10A O 0.5997(4) 0.5729(2) 0.46742(17) 0.0253(10) Uani 1 1 d .
C11A C 0.5955(8) 0.5749(4) 0.3767(3) 0.0368(18) Uani 1 1 d .
H11A H 0.5106 0.6041 0.3778 0.044 Uiso 1 1 calc R
H11B H 0.5804 0.5353 0.3630 0.044 Uiso 1 1 calc R
N12A N 0.6779(5) 0.6225(3) 0.3397(2) 0.0261(12) Uani 1 1 d .
H12A H 0.6980 0.6574 0.3533 0.031 Uiso 1 1 calc R
H12B H 0.7537 0.5949 0.3356 0.031 Uiso 1 1 calc R
C13A C 0.6091(7) 0.6585(4) 0.2876(3) 0.0290(16) Uani 1 1 d .
H13A H 0.5223 0.6825 0.2926 0.035 Uiso 1 1 calc R
H13B H 0.5977 0.6211 0.2710 0.035 Uiso 1 1 calc R
C14A C 0.6825(7) 0.7141(4) 0.2520(3) 0.0290(16) Uani 1 1 d .
H14A H 0.7736 0.6918 0.2520 0.035 Uiso 1 1 calc R
H14B H 0.6456 0.7279 0.2159 0.035 Uiso 1 1 calc R
C2B C 0.5807(7) 0.7686(4) 0.6391(3) 0.0301(16) Uani 1 1 d .
H2BA H 0.5907 0.7782 0.6727 0.036 Uiso 1 1 calc R
H2BB H 0.5114 0.7381 0.6426 0.036 Uiso 1 1 calc R
C3B C 0.5420(7) 0.8403(4) 0.5958(3) 0.0283(15) Uani 1 1 d .
H3BA H 0.4615 0.8665 0.6047 0.034 Uiso 1 1 calc R
H3BB H 0.6106 0.8712 0.5925 0.034 Uiso 1 1 calc R
N4B N 0.5214(5) 0.8272(3) 0.5448(2) 0.0261(12) Uani 1 1 d .
H4BA H 0.5245 0.8697 0.5180 0.031 Uiso 1 1 calc R
H4BB H 0.5878 0.7932 0.5409 0.031 Uiso 1 1 calc R
C5B C 0.3962(6) 0.8014(4) 0.5402(3) 0.0288(15) Uani 1 1 d .
H5BA H 0.3251 0.8425 0.5352 0.035 Uiso 1 1 calc R
H5BB H 0.3827 0.7634 0.5732 0.035 Uiso 1 1 calc R
C6B C 0.3910(6) 0.7711(4) 0.4958(3) 0.0266(15) Uani 1 1 d .
C7B C 0.3636(6) 0.7087(4) 0.4923(3) 0.0293(16) Uani 1 1 d .
H7BA H 0.3467 0.6680 0.5205 0.035 Uiso 1 1 calc R
C8B C 0.3645(6) 0.7142(4) 0.4383(3) 0.0317(16) Uani 1 1 d .
H8BA H 0.3492 0.6779 0.4235 0.038 Uiso 1 1 calc R
C9B C 0.3909(6) 0.7807(4) 0.4125(3) 0.0266(15) Uani 1 1 d .
O10B O 0.4075(4) 0.8192(2) 0.44673(17) 0.0236(10) Uani 1 1 d .
C11B C 0.3963(7) 0.8218(4) 0.3565(3) 0.0304(16) Uani 1 1 d .
H11C H 0.3303 0.8658 0.3478 0.036 Uiso 1 1 calc R
H11D H 0.3747 0.7913 0.3354 0.036 Uiso 1 1 calc R
N12B N 0.5256(5) 0.8439(3) 0.3419(2) 0.0270(13) Uani 1 1 d .
H12C H 0.5875 0.8033 0.3520 0.032 Uiso 1 1 calc R
H12D H 0.5432 0.8746 0.3600 0.032 Uiso 1 1 calc R
C13B C 0.5345(7) 0.8818(4) 0.2839(3) 0.0279(15) Uani 1 1 d .
H13C H 0.6069 0.9104 0.2782 0.033 Uiso 1 1 calc R
H13D H 0.4539 0.9160 0.2707 0.033 Uiso 1 1 calc R
C14B C 0.5554(7) 0.8280(4) 0.2527(3) 0.0270(15) Uani 1 1 d .
H14C H 0.4847 0.7982 0.2591 0.032 Uiso 1 1 calc R
H14D H 0.5530 0.8553 0.2149 0.032 Uiso 1 1 calc R
C2C C 0.8123(7) 0.7551(4) 0.6465(3) 0.0340(17) Uani 1 1 d .
H2CA H 0.8238 0.7332 0.6849 0.041 Uiso 1 1 calc R
H2CB H 0.7917 0.8085 0.6385 0.041 Uiso 1 1 calc R
C3C C 0.9363(7) 0.7373(5) 0.6215(3) 0.0366(18) Uani 1 1 d .
H3CA H 1.0065 0.7558 0.6355 0.044 Uiso 1 1 calc R
H3CB H 0.9589 0.6838 0.6309 0.044 Uiso 1 1 calc R
N4C N 0.9269(5) 0.7693(3) 0.5638(2) 0.0257(12) Uani 1 1 d .
H4CA H 0.8992 0.8185 0.5550 0.031 Uiso 1 1 calc R
H4CB H 0.8665 0.7491 0.5506 0.031 Uiso 1 1 calc R
C5C C 1.0538(7) 0.7566(4) 0.5396(3) 0.0332(17) Uani 1 1 d .
H5CA H 1.1219 0.7701 0.5584 0.040 Uiso 1 1 calc R
H5CB H 1.0758 0.7041 0.5437 0.040 Uiso 1 1 calc R
C6C C 1.0521(6) 0.7992(4) 0.4829(3) 0.0261(15) Uani 1 1 d .
C7C C 1.0725(7) 0.8681(4) 0.4566(3) 0.0321(16) Uani 1 1 d .
H7CA H 1.0868 0.9046 0.4714 0.038 Uiso 1 1 calc R
C8C C 1.0681(6) 0.8748(4) 0.4027(3) 0.0303(16) Uani 1 1 d .
H8CA H 1.0794 0.9166 0.3744 0.036 Uiso 1 1 calc R
C9C C 1.0448(6) 0.8104(4) 0.3993(3) 0.0258(15) Uani 1 1 d .
O10C O 1.0341(4) 0.7624(3) 0.44859(17) 0.0272(10) Uani 1 1 d .
C11C C 1.0362(6) 0.7816(4) 0.3550(3) 0.0283(15) Uani 1 1 d .
H11E H 1.0489 0.7278 0.3686 0.034 Uiso 1 1 calc R
H11F H 1.1066 0.7963 0.3311 0.034 Uiso 1 1 calc R
N12C N 0.9090(5) 0.8080(3) 0.32487(19) 0.0223(12) Uani 1 1 d .
H12E H 0.8446 0.7882 0.3454 0.027 Uiso 1 1 calc R
H12F H 0.8908 0.8577 0.3165 0.027 Uiso 1 1 calc R
C13C C 0.9115(7) 0.7872(4) 0.2757(3) 0.0286(15) Uani 1 1 d .
H13E H 0.9251 0.7336 0.2849 0.034 Uiso 1 1 calc R
H13F H 0.9848 0.8055 0.2549 0.034 Uiso 1 1 calc R
C14C C 0.7868(7) 0.8181(4) 0.2431(2) 0.0287(15) Uani 1 1 d .
H14E H 0.7654 0.8705 0.2390 0.034 Uiso 1 1 calc R
H14F H 0.7990 0.8130 0.2078 0.034 Uiso 1 1 calc R
N2 N 0.6791(5) 0.7804(3) 0.2674(2) 0.0245(12) Uani 1 1 d .
N3 N 0.7892(6) 0.2680(3) 0.8648(2) 0.0270(13) Uani 1 1 d .
C2D C 0.6857(7) 0.2311(4) 0.8527(3) 0.0280(15) Uani 1 1 d .
H2DA H 0.7131 0.1778 0.8659 0.034 Uiso 1 1 calc R
H2DB H 0.6719 0.2453 0.8143 0.034 Uiso 1 1 calc R
C3D C 0.5598(7) 0.2502(4) 0.8769(2) 0.0294(16) Uani 1 1 d .
H3DA H 0.5328 0.3035 0.8639 0.035 Uiso 1 1 calc R
H3DB H 0.4919 0.2270 0.8660 0.035 Uiso 1 1 calc R
N4D N 0.5721(5) 0.2260(3) 0.9349(2) 0.0240(12) Uani 1 1 d .
H4DA H 0.6300 0.2508 0.9450 0.029 Uiso 1 1 calc R
H4DB H 0.6047 0.1773 0.9468 0.029 Uiso 1 1 calc R
C5D C 0.4452(7) 0.2385(4) 0.9601(3) 0.0318(16) Uani 1 1 d .
H5DA H 0.4209 0.2912 0.9545 0.038 Uiso 1 1 calc R
H5DB H 0.3774 0.2225 0.9428 0.038 Uiso 1 1 calc R
C6D C 0.4502(6) 0.1990(4) 1.0168(3) 0.0241(14) Uani 1 1 d .
C7D C 0.4335(6) 0.1307(4) 1.0454(3) 0.0293(16) Uani 1 1 d .
H7DA H 0.4199 0.0925 1.0322 0.035 Uiso 1 1 calc R
C8D C 0.4402(7) 0.1268(4) 1.0988(3) 0.0296(16) Uani 1 1 d .
H8DA H 0.4308 0.0858 1.1281 0.036 Uiso 1 1 calc R
C9D C 0.4625(6) 0.1926(4) 1.0998(3) 0.0270(15) Uani 1 1 d .
O10D O 0.4693(4) 0.2389(2) 1.04957(17) 0.0247(10) Uani 1 1 d .
C11D C 0.4701(6) 0.2247(4) 1.1425(3) 0.0289(16) Uani 1 1 d .
H11G H 0.3995 0.2112 1.1666 0.035 Uiso 1 1 calc R
H11H H 0.4574 0.2784 1.1275 0.035 Uiso 1 1 calc R
N12D N 0.5977(5) 0.1994(3) 1.17270(19) 0.0216(12) Uani 1 1 d .
H12G H 0.6622 0.2176 1.1515 0.026 Uiso 1 1 calc R
H12H H 0.6150 0.1494 1.1826 0.026 Uiso 1 1 calc R
C13D C 0.5974(7) 0.2237(4) 1.2207(3) 0.0291(16) Uani 1 1 d .
H13G H 0.5825 0.2775 1.2100 0.035 Uiso 1 1 calc R
H13H H 0.5259 0.2057 1.2430 0.035 Uiso 1 1 calc R
C14D C 0.7236(6) 0.1955(4) 1.2518(2) 0.0265(15) Uani 1 1 d .
H14G H 0.7152 0.2053 1.2857 0.032 Uiso 1 1 calc R
H14H H 0.7427 0.1422 1.2592 0.032 Uiso 1 1 calc R
C2E C 0.9173(7) 0.2275(4) 0.8602(3) 0.0289(15) Uani 1 1 d .
H2EA H 0.9835 0.2598 0.8571 0.035 Uiso 1 1 calc R
H2EB H 0.9165 0.2137 0.8279 0.035 Uiso 1 1 calc R
C3E C 0.9538(7) 0.1600(4) 0.9062(3) 0.0283(15) Uani 1 1 d .
H3EA H 1.0353 0.1325 0.8992 0.034 Uiso 1 1 calc R
H3EB H 0.8857 0.1287 0.9104 0.034 Uiso 1 1 calc R
N4E N 0.9714(5) 0.1774(3) 0.9563(2) 0.0263(13) Uani 1 1 d .
H4EA H 0.9053 0.2129 0.9582 0.032 Uiso 1 1 calc R
H4EB H 0.9658 0.1365 0.9842 0.032 Uiso 1 1 calc R
C5E C 1.0981(6) 0.2029(4) 0.9608(3) 0.0289(15) Uani 1 1 d .
H5EA H 1.1688 0.1620 0.9642 0.035 Uiso 1 1 calc R
H5EB H 1.1101 0.2420 0.9281 0.035 Uiso 1 1 calc R
C6E C 1.1078(6) 0.2302(4) 1.0054(2) 0.0234(14) Uani 1 1 d .
C7E C 1.1367(6) 0.2933(4) 1.0088(3) 0.0264(15) Uani 1 1 d .
H7EA H 1.1502 0.3348 0.9805 0.032 Uiso 1 1 calc R
C8E C 1.1432(6) 0.2859(4) 1.0637(3) 0.0258(15) Uani 1 1 d .
H8EA H 1.1606 0.3217 1.0787 0.031 Uiso 1 1 calc R
C9E C 1.1198(6) 0.2187(4) 1.0893(3) 0.0243(14) Uani 1 1 d .
O10E O 1.0980(4) 0.1815(2) 1.05461(16) 0.0223(10) Uani 1 1 d .
C11E C 1.1221(6) 0.1765(4) 1.1459(3) 0.0265(15) Uani 1 1 d .
H11I H 1.1433 0.2073 1.1668 0.032 Uiso 1 1 calc R
H11J H 1.1906 0.1337 1.1534 0.032 Uiso 1 1 calc R
N12E N 0.9942(5) 0.1514(3) 1.1620(2) 0.0254(12) Uani 1 1 d .
H12I H 0.9290 0.1898 1.1487 0.030 Uiso 1 1 calc R
H12J H 0.9826 0.1157 1.1476 0.030 Uiso 1 1 calc R
C13E C 0.9842(7) 0.1222(4) 1.2203(3) 0.0282(15) Uani 1 1 d .
H13I H 1.0660 0.0909 1.2359 0.034 Uiso 1 1 calc R
H13J H 0.9140 0.0919 1.2286 0.034 Uiso 1 1 calc R
C14E C 0.9566(6) 0.1841(4) 1.2441(2) 0.0263(15) Uani 1 1 d .
H14I H 0.9557 0.1635 1.2826 0.032 Uiso 1 1 calc R
H14J H 1.0262 0.2147 1.2354 0.032 Uiso 1 1 calc R
C2F C 0.7736(8) 0.3435(4) 0.8288(3) 0.0364(18) Uani 1 1 d .
H2FA H 0.6811 0.3646 0.8260 0.044 Uiso 1 1 calc R
H2FB H 0.7999 0.3426 0.7936 0.044 Uiso 1 1 calc R
C3F C 0.8515(8) 0.3921(4) 0.8459(3) 0.0410(19) Uani 1 1 d .
H3FA H 0.9426 0.3684 0.8528 0.049 Uiso 1 1 calc R
H3FB H 0.8495 0.4386 0.8173 0.049 Uiso 1 1 calc R
N4F N 0.8019(6) 0.4074(3) 0.8937(2) 0.0330(14) Uani 1 1 d .
H4FA H 0.7941 0.3643 0.9192 0.040 Uiso 1 1 calc R
H4FB H 0.7212 0.4348 0.8862 0.040 Uiso 1 1 calc R
C5F C 0.8894(7) 0.4471(4) 0.9134(3) 0.0333(17) Uani 1 1 d .
H5FA H 0.9736 0.4155 0.9241 0.040 Uiso 1 1 calc R
H5FB H 0.9045 0.4907 0.8845 0.040 Uiso 1 1 calc R
C6F C 0.8404(7) 0.4701(4) 0.9575(3) 0.0326(17) Uani 1 1 d .
C7F C 0.7529(7) 0.5270(4) 0.9611(3) 0.0350(17) Uani 1 1 d .
H7FA H 0.7038 0.5634 0.9332 0.042 Uiso 1 1 calc R
C8F C 0.7504(7) 0.5210(4) 1.0146(3) 0.0360(18) Uani 1 1 d .
H8FA H 0.6971 0.5526 1.0294 0.043 Uiso 1 1 calc R
C9F C 0.8359(7) 0.4631(4) 1.0413(3) 0.0318(16) Uani 1 1 d .
O10F O 0.8934(5) 0.4302(3) 1.0068(2) 0.0326(11) Uani 1 1 d .
C11F C 0.8882(7) 0.4352(4) 1.0953(3) 0.0349(18) Uani 1 1 d .
H11K H 0.8879 0.4772 1.1084 0.042 Uiso 1 1 calc R
H11L H 0.9796 0.4137 1.0947 0.042 Uiso 1 1 calc R
N12F N 0.8223(5) 0.3796(3) 1.1345(2) 0.0317(14) Uani 1 1 d .
H12K H 0.7394 0.3998 1.1384 0.038 Uiso 1 1 calc R
H12L H 0.8177 0.3408 1.1225 0.038 Uiso 1 1 calc R
C13F C 0.8949(7) 0.3535(4) 1.1862(3) 0.0348(17) Uani 1 1 d .
H13K H 0.9816 0.3285 1.1821 0.042 Uiso 1 1 calc R
H13L H 0.9069 0.3961 1.1970 0.042 Uiso 1 1 calc R
C14F C 0.8295(7) 0.3026(4) 1.2287(3) 0.0308(16) Uani 1 1 d .
H14K H 0.8714 0.2977 1.2627 0.037 Uiso 1 1 calc R
H14L H 0.7384 0.3247 1.2291 0.037 Uiso 1 1 calc R
N4 N 0.8317(5) 0.2292(3) 1.2242(2) 0.0233(12) Uani 1 1 d .
C1 C 0.7337(6) 0.7609(4) 0.4608(3) 0.0248(15) Uani 1 1 d .
O1 O 0.7147(4) 0.7371(2) 0.50981(16) 0.0256(10) Uani 1 1 d .
O2 O 0.7283(5) 0.8253(2) 0.43416(17) 0.0288(11) Uani 1 1 d .
C2 C 0.7724(6) 0.7026(4) 0.4338(3) 0.0242(14) Uani 1 1 d .
O3 O 0.8398(5) 0.6449(3) 0.45871(18) 0.0312(11) Uani 1 1 d .
O4 O 0.7334(5) 0.7218(2) 0.38582(16) 0.0273(11) Uani 1 1 d .
C3 C 0.7681(7) 0.2390(4) 1.0634(3) 0.0309(16) Uani 1 1 d .
O5 O 0.7739(5) 0.1748(2) 1.06483(18) 0.0343(12) Uani 1 1 d .
O6 O 0.7918(5) 0.2593(3) 1.10412(17) 0.0325(12) Uani 1 1 d .
C4 C 0.7275(7) 0.2992(4) 1.0127(3) 0.0292(16) Uani 1 1 d .
O7 O 0.7722(5) 0.2841(3) 0.97247(19) 0.0336(12) Uani 1 1 d .
O8 O 0.6544(5) 0.3546(3) 1.0139(2) 0.0377(12) Uani 1 1 d .
Cl1 Cl 0.76140(16) 0.36910(10) 0.68282(6) 0.0307(4) Uani 1 1 d .
O11 O 0.8880(5) 0.3676(4) 0.7017(2) 0.0582(17) Uani 1 1 d .
O12 O 0.7225(6) 0.2993(3) 0.7059(3) 0.0587(17) Uani 1 1 d .
O13 O 0.7634(7) 0.3838(3) 0.6273(2) 0.0638(19) Uani 1 1 d .
O14 O 0.6721(5) 0.4232(3) 0.6951(2) 0.0418(13) Uani 1 1 d .
Cl2 Cl 0.25939(16) 0.37916(10) 0.19407(6) 0.0321(4) Uani 1 1 d .
O21 O 0.3250(6) 0.4419(3) 0.1683(3) 0.0622(18) Uani 1 1 d .
O22 O 0.1533(5) 0.4070(4) 0.2193(3) 0.0565(17) Uani 1 1 d .
O23 O 0.2142(6) 0.3527(4) 0.1560(2) 0.0572(16) Uani 1 1 d .
O24 O 0.3493(6) 0.3275(3) 0.2299(2) 0.0582(17) Uani 1 1 d .
Cl3 Cl 0.23522(19) 0.39804(10) 0.84613(7) 0.0376(5) Uani 1 1 d .
O31 O 0.2799(7) 0.4025(3) 0.8963(2) 0.066(2) Uani 1 1 d .
O32 O 0.1859(6) 0.3329(3) 0.8547(3) 0.0567(17) Uani 1 1 d .
O33 O 0.1382(6) 0.4597(3) 0.8229(2) 0.0487(15) Uani 1 1 d .
O34 O 0.3440(5) 0.3985(3) 0.8146(2) 0.0415(13) Uani 1 1 d .
Cl4 Cl 0.36947(18) 0.07606(9) 0.90691(6) 0.0323(4) Uani 1 1 d .
O41 O 0.2905(7) 0.0446(3) 0.9494(3) 0.075(2) Uani 1 1 d .
O42 O 0.4928(6) 0.0790(4) 0.9285(3) 0.0637(18) Uani 1 1 d .
O43 O 0.3907(7) 0.0359(4) 0.8711(3) 0.069(2) Uani 1 1 d .
O44 O 0.3089(5) 0.1491(3) 0.88105(19) 0.0377(12) Uani 1 1 d .
Cl5 Cl 0.36768(19) 0.08170(10) 1.27474(7) 0.0358(4) Uani 1 1 d .
O51 O 0.4656(6) 0.0918(3) 1.3078(2) 0.0533(16) Uani 1 1 d .
O52 O 0.4250(7) 0.0706(4) 1.2288(2) 0.0564(17) Uani 1 1 d .
O53 O 0.2730(6) 0.1453(3) 1.2605(3) 0.0626(18) Uani 1 1 d .
O54 O 0.3128(6) 0.0183(3) 1.3027(2) 0.0503(15) Uani 1 1 d .
Cl6 Cl 0.70699(18) 0.39237(10) 0.33025(7) 0.0353(4) Uani 1 1 d .
O61 O 0.6590(9) 0.3325(5) 0.3233(4) 0.116(4) Uani 1 1 d .
O62 O 0.6263(8) 0.4571(5) 0.3035(4) 0.105(3) Uani 1 1 d .
O63 O 0.8338(6) 0.3965(3) 0.3109(3) 0.0552(16) Uani 1 1 d .
O64 O 0.7056(8) 0.3872(5) 0.3833(3) 0.094(3) Uani 1 1 d .
Cl7 Cl 0.8600(2) 0.07245(10) 0.77729(7) 0.0398(5) Uani 1 1 d .
O71 O 0.9241(7) 0.0629(4) 0.7325(2) 0.065(2) Uani 1 1 d .
O72 O 0.7587(8) 0.1313(3) 0.7616(3) 0.076(2) Uani 1 1 d .
O73 O 0.9490(8) 0.0895(3) 0.8106(2) 0.068(2) Uani 1 1 d .
O74 O 0.8144(6) 0.0058(3) 0.8064(2) 0.0465(14) Uani 1 1 d .
Cl8 Cl 0.88214(18) 0.08083(10) 0.40329(7) 0.0344(4) Uani 1 1 d .
O81 O 0.8023(8) 0.0452(4) 0.4421(4) 0.100(3) Uani 1 1 d .
O82 O 1.0005(6) 0.0848(4) 0.4278(3) 0.070(2) Uani 1 1 d .
O83 O 0.9158(7) 0.0462(4) 0.3644(3) 0.0640(19) Uani 1 1 d .
O84 O 0.8179(6) 0.1535(3) 0.3791(2) 0.0461(14) Uani 1 1 d .
O1W O 0.7621(5) 0.8980(3) 0.50584(19) 0.0336(11) Uani 1 1 d .
O2W O 0.2462(5) 0.0166(4) 0.4080(2) 0.0510(16) Uani 1 1 d .
O3W O 0.0297(6) 0.4382(4) 0.5986(2) 0.0574(17) Uani 1 1 d .
O4W O 0.7436(5) 0.0155(3) 0.9099(2) 0.0481(15) Uani 1 1 d .
O5W O 0.5398(6) 0.4448(4) 0.9157(3) 0.072(2) Uani 1 1 d .
O6W O 0.9195(6) 0.0422(3) 0.1254(3) 0.0585(17) Uani 1 1 d .
O7W O 0.5537(5) 0.3900(3) 0.0996(2) 0.0511(15) Uani 1 1 d .
O8W O 0.1250(6) 0.4482(3) 0.7044(3) 0.0580(17) Uani 1 1 d .
O9W O 0.7089(5) 0.0435(3) 0.1991(2) 0.0415(13) Uani 1 1 d .
O10W O 0.0560(5) 0.4115(3) 0.4377(2) 0.0492(15) Uani 1 1 d .
O11W O 0.5310(5) 0.0376(3) 0.53220(19) 0.0372(12) Uani 1 1 d .
O12W O 0.0297(6) 0.0398(3) 0.0313(2) 0.0426(14) Uani 1 1 d .
O13W O 0.6078(6) 0.4486(3) 0.1832(2) 0.0537(16) Uani 1 1 d .
O14W O 0.4177(5) 0.0398(3) 0.6251(2) 0.0401(13) Uani 1 1 d .
O15W O 0.1989(5) 0.0393(3) 0.6931(2) 0.0408(13) Uani 1 1 d .
O16W O 0.7373(5) 0.1038(3) 0.99428(18) 0.0321(11) Uani 1 1 d .
O17W O 0.865(4) 0.509(2) 0.7115(15) 0.245(16) Uiso 0.50 1 d P

loop_
_atom_site_aniso_label
_atom_site_aniso_U_11
_atom_site_aniso_U_22
_atom_site_aniso_U_33
_atom_site_aniso_U_23
_atom_site_aniso_U_13
_atom_site_aniso_U_12
N1 0.033(3) 0.032(3) 0.024(3) -0.014(3) 0.002(3) -0.002(3)
C2A 0.042(4) 0.029(4) 0.023(4) -0.006(3) 0.004(3) 0.003(3)
C3A 0.044(4) 0.028(4) 0.025(4) -0.009(3) 0.013(3) -0.005(3)
N4A 0.034(3) 0.021(3) 0.026(3) -0.005(2) 0.009(3) 0.000(2)
C5A 0.031(4) 0.028(4) 0.035(4) -0.013(3) 0.009(3) -0.006(3)
C6A 0.027(4) 0.020(3) 0.028(4) -0.005(3) 0.002(3) -0.004(3)
C7A 0.032(4) 0.024(4) 0.034(4) -0.005(3) 0.005(3) -0.001(3)
C8A 0.043(4) 0.023(4) 0.035(4) -0.013(3) 0.011(3) -0.004(3)
C9A 0.027(4) 0.031(4) 0.025(3) -0.014(3) 0.006(3) -0.007(3)
O10A 0.025(2) 0.027(2) 0.022(2) -0.0051(19) -0.0003(19) -0.001(2)
C11A 0.040(4) 0.045(5) 0.027(4) -0.012(3) 0.005(3) -0.013(4)
N12A 0.028(3) 0.027(3) 0.027(3) -0.013(2) 0.005(2) -0.003(2)
C13A 0.032(4) 0.033(4) 0.024(4) -0.015(3) -0.006(3) -0.001(3)
C14A 0.035(4) 0.031(4) 0.025(4) -0.014(3) 0.006(3) -0.007(3)
C2B 0.034(4) 0.037(4) 0.025(4) -0.019(3) 0.001(3) 0.001(3)
C3B 0.034(4) 0.030(4) 0.027(4) -0.019(3) 0.007(3) -0.002(3)
N4B 0.030(3) 0.023(3) 0.026(3) -0.011(2) 0.002(2) -0.002(2)
C5B 0.024(4) 0.038(4) 0.025(4) -0.014(3) 0.001(3) 0.000(3)
C6B 0.022(3) 0.031(4) 0.024(3) -0.007(3) 0.002(3) 0.005(3)
C7B 0.025(4) 0.027(4) 0.035(4) -0.010(3) 0.003(3) -0.001(3)
C8B 0.023(4) 0.035(4) 0.041(4) -0.020(3) 0.005(3) -0.002(3)
C9B 0.016(3) 0.037(4) 0.034(4) -0.023(3) 0.002(3) -0.001(3)
O10B 0.021(2) 0.026(2) 0.026(2) -0.0117(19) 0.0052(19) -0.0020(19)
C11B 0.026(4) 0.038(4) 0.031(4) -0.017(3) 0.004(3) -0.004(3)
N12B 0.029(3) 0.033(3) 0.023(3) -0.016(3) 0.003(2) -0.003(3)
C13B 0.029(4) 0.027(4) 0.026(4) -0.008(3) 0.006(3) 0.001(3)
C14B 0.029(4) 0.032(4) 0.019(3) -0.009(3) 0.005(3) 0.002(3)
C2C 0.037(4) 0.041(4) 0.026(4) -0.015(3) 0.004(3) -0.007(3)
C3C 0.034(4) 0.056(5) 0.018(3) -0.010(3) -0.004(3) -0.006(4)
N4C 0.022(3) 0.036(3) 0.020(3) -0.011(2) -0.002(2) 0.002(2)
C5C 0.023(4) 0.052(5) 0.023(4) -0.010(3) 0.000(3) -0.002(3)
C6C 0.015(3) 0.037(4) 0.027(4) -0.014(3) -0.002(3) 0.003(3)
C7C 0.024(4) 0.038(4) 0.040(4) -0.020(3) -0.001(3) -0.001(3)
C8C 0.023(4) 0.032(4) 0.032(4) -0.006(3) 0.003(3) -0.002(3)
C9C 0.021(3) 0.033(4) 0.024(3) -0.011(3) 0.002(3) 0.001(3)
O10C 0.021(2) 0.034(3) 0.025(2) -0.009(2) 0.0007(19) 0.000(2)
C11C 0.022(3) 0.041(4) 0.020(3) -0.010(3) 0.004(3) 0.003(3)
N12C 0.021(3) 0.028(3) 0.017(3) -0.007(2) 0.004(2) -0.001(2)
C13C 0.029(4) 0.037(4) 0.020(3) -0.012(3) 0.003(3) 0.002(3)
C14C 0.035(4) 0.034(4) 0.015(3) -0.006(3) 0.005(3) -0.004(3)
N2 0.027(3) 0.029(3) 0.017(3) -0.009(2) 0.000(2) 0.001(2)
N3 0.031(3) 0.030(3) 0.023(3) -0.013(2) 0.000(2) -0.001(3)
C2D 0.030(4) 0.034(4) 0.023(3) -0.013(3) -0.002(3) -0.006(3)
C3D 0.032(4) 0.041(4) 0.013(3) -0.007(3) -0.006(3) -0.003(3)
N4D 0.023(3) 0.030(3) 0.019(3) -0.008(2) -0.005(2) -0.002(2)
C5D 0.025(4) 0.045(4) 0.025(4) -0.011(3) 0.001(3) -0.004(3)
C6D 0.016(3) 0.032(4) 0.025(3) -0.011(3) -0.002(3) 0.000(3)
C7D 0.025(4) 0.033(4) 0.033(4) -0.016(3) -0.001(3) 0.000(3)
C8D 0.028(4) 0.028(4) 0.029(4) -0.006(3) 0.002(3) 0.001(3)
C9D 0.020(3) 0.039(4) 0.023(3) -0.012(3) 0.002(3) -0.002(3)
O10D 0.020(2) 0.028(3) 0.025(2) -0.008(2) -0.0024(19) 0.000(2)
C11D 0.020(3) 0.041(4) 0.024(3) -0.012(3) 0.001(3) 0.003(3)
N12D 0.015(3) 0.030(3) 0.018(3) -0.009(2) 0.004(2) 0.003(2)
C13D 0.029(4) 0.037(4) 0.021(3) -0.012(3) 0.006(3) 0.005(3)
C14D 0.025(4) 0.035(4) 0.018(3) -0.008(3) 0.002(3) -0.001(3)
C2E 0.031(4) 0.040(4) 0.021(3) -0.018(3) 0.002(3) -0.003(3)
C3E 0.032(4) 0.028(4) 0.033(4) -0.021(3) 0.001(3) -0.002(3)
N4E 0.027(3) 0.027(3) 0.027(3) -0.015(2) -0.004(2) 0.001(2)
C5E 0.024(4) 0.040(4) 0.024(4) -0.012(3) 0.003(3) -0.006(3)
C6E 0.021(3) 0.029(4) 0.019(3) -0.008(3) 0.000(3) 0.000(3)
C7E 0.024(4) 0.026(4) 0.027(4) -0.007(3) 0.000(3) -0.001(3)
C8E 0.022(3) 0.027(4) 0.030(4) -0.012(3) -0.002(3) 0.002(3)
C9E 0.019(3) 0.031(4) 0.026(3) -0.017(3) 0.000(3) 0.003(3)
O10E 0.021(2) 0.027(2) 0.022(2) -0.0117(19) 0.0043(18) -0.0025(19)
C11E 0.020(3) 0.033(4) 0.027(4) -0.011(3) 0.001(3) 0.000(3)
N12E 0.024(3) 0.028(3) 0.024(3) -0.011(2) 0.004(2) 0.001(2)
C13E 0.033(4) 0.024(4) 0.023(3) -0.004(3) 0.012(3) 0.001(3)
C14E 0.025(4) 0.032(4) 0.019(3) -0.008(3) 0.001(3) 0.004(3)
C2F 0.043(5) 0.031(4) 0.035(4) -0.010(3) 0.005(3) -0.004(3)
C3F 0.047(5) 0.029(4) 0.048(5) -0.013(4) 0.018(4) -0.007(4)
N4F 0.032(3) 0.022(3) 0.047(4) -0.014(3) 0.000(3) -0.003(3)
C5F 0.032(4) 0.033(4) 0.033(4) -0.007(3) -0.005(3) -0.006(3)
C6F 0.035(4) 0.026(4) 0.034(4) -0.005(3) -0.004(3) -0.006(3)
C7F 0.034(4) 0.027(4) 0.043(4) -0.008(3) 0.002(3) -0.004(3)
C8F 0.024(4) 0.028(4) 0.056(5) -0.014(4) 0.002(4) 0.003(3)
C9F 0.027(4) 0.027(4) 0.043(4) -0.012(3) 0.006(3) -0.007(3)
O10F 0.027(3) 0.027(3) 0.045(3) -0.013(2) 0.005(2) -0.005(2)
C11F 0.032(4) 0.026(4) 0.054(5) -0.021(4) 0.014(4) -0.010(3)
N12F 0.024(3) 0.027(3) 0.042(4) -0.010(3) -0.005(3) -0.001(3)
C13F 0.032(4) 0.028(4) 0.048(5) -0.017(3) -0.002(3) -0.005(3)
C14F 0.032(4) 0.038(4) 0.030(4) -0.024(3) -0.006(3) 0.004(3)
N4 0.021(3) 0.024(3) 0.025(3) -0.011(2) 0.000(2) 0.003(2)
C1 0.023(3) 0.026(4) 0.027(4) -0.008(3) 0.003(3) -0.005(3)
O1 0.031(3) 0.031(3) 0.017(2) -0.0125(19) 0.0042(19) -0.001(2)
O2 0.044(3) 0.021(3) 0.018(2) -0.0039(19) 0.003(2) -0.003(2)
C2 0.023(3) 0.026(4) 0.024(4) -0.010(3) 0.004(3) -0.003(3)
O3 0.033(3) 0.025(3) 0.034(3) -0.009(2) -0.004(2) 0.001(2)
O4 0.035(3) 0.028(3) 0.016(2) -0.0046(19) -0.002(2) -0.001(2)
C3 0.024(4) 0.030(4) 0.038(4) -0.010(3) 0.000(3) -0.004(3)
O5 0.053(3) 0.022(3) 0.026(3) -0.008(2) -0.005(2) 0.000(2)
O6 0.034(3) 0.044(3) 0.020(2) -0.009(2) -0.005(2) -0.009(2)
C4 0.031(4) 0.036(4) 0.025(4) -0.014(3) 0.002(3) -0.009(3)
O7 0.037(3) 0.041(3) 0.034(3) -0.027(2) 0.013(2) -0.010(2)
O8 0.033(3) 0.026(3) 0.053(3) -0.013(2) 0.006(2) 0.000(2)
Cl1 0.0287(9) 0.0363(10) 0.0233(8) -0.0079(7) 0.0025(7) 0.0044(7)
O11 0.035(3) 0.074(4) 0.061(4) -0.020(3) -0.010(3) 0.005(3)
O12 0.065(4) 0.043(4) 0.068(4) -0.018(3) 0.021(3) -0.004(3)
O13 0.094(5) 0.062(4) 0.027(3) -0.019(3) -0.001(3) 0.023(4)
O14 0.036(3) 0.039(3) 0.049(3) -0.019(3) -0.001(3) 0.012(2)
Cl2 0.0267(9) 0.0406(10) 0.0255(9) -0.0093(7) -0.0031(7) 0.0036(8)
O21 0.059(4) 0.049(4) 0.071(4) -0.006(3) -0.003(3) -0.016(3)
O22 0.029(3) 0.074(4) 0.077(4) -0.049(4) -0.006(3) 0.013(3)
O23 0.053(4) 0.069(4) 0.060(4) -0.034(3) 0.000(3) -0.011(3)
O24 0.057(4) 0.067(4) 0.041(3) -0.019(3) -0.013(3) 0.028(3)
Cl3 0.0512(12) 0.0265(9) 0.0308(9) -0.0065(7) 0.0167(8) 0.0016(8)
O31 0.113(6) 0.054(4) 0.027(3) -0.014(3) 0.004(3) 0.004(4)
O32 0.059(4) 0.047(4) 0.068(4) -0.019(3) 0.027(3) -0.017(3)
O33 0.048(4) 0.041(3) 0.053(4) -0.014(3) -0.004(3) 0.006(3)
O34 0.040(3) 0.047(3) 0.042(3) -0.022(3) 0.008(3) -0.004(3)
Cl4 0.0402(10) 0.0286(9) 0.0250(8) -0.0090(7) -0.0015(7) 0.0060(8)
O41 0.087(5) 0.037(4) 0.082(5) 0.003(3) 0.043(4) 0.004(3)
O42 0.046(4) 0.074(5) 0.072(4) -0.036(4) -0.019(3) 0.018(3)
O43 0.094(5) 0.056(4) 0.064(4) -0.039(3) -0.019(4) 0.017(4)
O44 0.046(3) 0.030(3) 0.033(3) -0.008(2) -0.010(2) 0.005(2)
Cl5 0.0494(11) 0.0350(10) 0.0252(9) -0.0124(7) 0.0023(8) -0.0066(9)
O51 0.071(4) 0.036(3) 0.047(3) -0.006(3) -0.025(3) -0.006(3)
O52 0.077(4) 0.068(4) 0.037(3) -0.027(3) 0.027(3) -0.027(4)
O53 0.060(4) 0.048(4) 0.074(5) -0.022(3) -0.004(3) 0.015(3)
O54 0.070(4) 0.055(4) 0.036(3) -0.022(3) 0.015(3) -0.025(3)
Cl6 0.0402(10) 0.0373(10) 0.0322(9) -0.0166(8) 0.0097(8) -0.0055(8)
O61 0.139(8) 0.125(7) 0.158(8) -0.114(7) 0.112(7) -0.104(6)
O62 0.063(5) 0.085(6) 0.119(7) 0.024(5) 0.007(5) 0.022(4)
O63 0.037(3) 0.054(4) 0.084(5) -0.033(3) 0.018(3) -0.011(3)
O64 0.096(6) 0.154(8) 0.038(4) -0.039(5) -0.001(4) -0.014(6)
Cl7 0.0642(13) 0.0307(10) 0.0256(9) -0.0114(7) 0.0034(9) -0.0052(9)
O71 0.098(5) 0.063(4) 0.049(4) -0.028(3) 0.044(4) -0.036(4)
O72 0.092(6) 0.040(4) 0.088(5) -0.019(4) 0.005(4) 0.018(4)
O73 0.115(6) 0.039(3) 0.050(4) -0.006(3) -0.028(4) -0.023(4)
O74 0.072(4) 0.037(3) 0.036(3) -0.015(2) 0.014(3) -0.018(3)
Cl8 0.0352(10) 0.0372(10) 0.0264(9) -0.0082(7) -0.0020(7) 0.0048(8)
O81 0.085(6) 0.050(4) 0.125(7) 0.023(4) 0.043(5) 0.000(4)
O82 0.050(4) 0.092(5) 0.075(5) -0.051(4) -0.026(3) 0.022(4)
O83 0.072(5) 0.063(4) 0.067(4) -0.043(4) -0.017(4) 0.011(3)
O84 0.053(4) 0.040(3) 0.041(3) -0.014(3) -0.004(3) 0.010(3)
O1W 0.039(3) 0.033(3) 0.031(3) -0.014(2) -0.002(2) -0.003(2)
O2W 0.033(3) 0.087(5) 0.035(3) -0.027(3) -0.002(2) 0.003(3)
O3W 0.053(4) 0.069(4) 0.057(4) -0.027(3) 0.021(3) -0.015(3)
O4W 0.039(3) 0.072(4) 0.034(3) -0.022(3) 0.003(2) -0.002(3)
O5W 0.040(4) 0.106(6) 0.065(4) -0.019(4) 0.005(3) -0.015(4)
O6W 0.040(3) 0.047(4) 0.099(5) -0.041(4) -0.016(3) 0.000(3)
O7W 0.044(3) 0.068(4) 0.046(3) -0.025(3) 0.009(3) -0.011(3)
O8W 0.044(4) 0.054(4) 0.080(5) -0.029(3) 0.008(3) -0.002(3)
O9W 0.036(3) 0.030(3) 0.056(3) -0.012(3) -0.002(3) 0.001(2)
O10W 0.042(3) 0.062(4) 0.049(3) -0.029(3) 0.001(3) 0.000(3)
O11W 0.049(3) 0.025(3) 0.036(3) -0.013(2) -0.014(2) 0.006(2)
O12W 0.057(4) 0.028(3) 0.041(3) -0.011(2) -0.019(3) 0.001(3)
O13W 0.045(3) 0.053(4) 0.066(4) -0.026(3) 0.003(3) 0.001(3)
O14W 0.029(3) 0.033(3) 0.063(4) -0.025(3) -0.004(3) 0.003(2)
O15W 0.032(3) 0.033(3) 0.054(3) -0.010(3) -0.005(3) -0.003(2)
O16W 0.036(3) 0.031(3) 0.026(3) -0.009(2) -0.004(2) 0.003(2)

loop_
_atom_type_symbol
_atom_type_description
_atom_type_scat_dispersion_real
_atom_type_scat_dispersion_imag
_atom_type_scat_source
C C 0.0033 0.0016 'International Tables Vol C Tables 4.2.6.8 and 6.1.1.4'
H H 0.0000 0.0000 'International Tables Vol C Tables 4.2.6.8 and 6.1.1.4'
N N 0.0061 0.0033 'International Tables Vol C Tables 4.2.6.8 and 6.1.1.4'
O O 0.0106 0.0060 'International Tables Vol C Tables 4.2.6.8 and 6.1.1.4'
Cl Cl 0.1484 0.1585 'International Tables Vol C Tables 4.2.6.8 and 6.1.1.4'

loop_
_geom_angle_atom_site_label_1
_geom_angle_atom_site_label_2
_geom_angle_atom_site_label_3
_geom_angle
C2C N1 C2A 110.7(6)
C2C N1 C2B 108.8(5)
C2A N1 C2B 111.2(6)
N1 C2A C3A 114.5(6)
N4A C3A C2A 113.9(6)
C3A N4A C5A 109.6(5)
C6A C5A N4A 115.5(5)
O10A C6A C7A 110.3(6)
O10A C6A C5A 117.5(6)
C7A C6A C5A 131.8(7)
C6A C7A C8A 106.0(6)
C9A C8A C7A 107.0(6)
C8A C9A O10A 110.3(6)
C8A C9A C11A 133.0(6)
O10A C9A C11A 116.5(6)
C6A O10A C9A 106.4(5)
C9A C11A N12A 114.4(6)
C13A N12A C11A 110.8(5)
N12A C13A C14A 111.7(6)
N2 C14A C13A 113.3(5)
N1 C2B C3B 111.5(6)
N4B C3B C2B 110.6(5)
C5B N4B C3B 113.4(5)
N4B C5B C6B 112.6(5)
C7B C6B O10B 111.2(6)
C7B C6B C5B 133.4(7)
O10B C6B C5B 115.2(6)
C6B C7B C8B 106.9(6)
C9B C8B C7B 106.5(6)
C8B C9B O10B 110.9(6)
C8B C9B C11B 133.5(6)
O10B C9B C11B 115.4(6)
C9B O10B C6B 104.4(5)
C9B C11B N12B 112.8(6)
C11B N12B C13B 113.1(5)
N12B C13B C14B 112.3(5)
N2 C14B C13B 111.3(6)
N1 C2C C3C 112.1(6)
N4C C3C C2C 112.2(6)
C3C N4C C5C 111.9(5)
C6C C5C N4C 112.6(6)
C7C C6C O10C 110.4(6)
C7C C6C C5C 133.4(7)
O10C C6C C5C 116.1(6)
C6C C7C C8C 106.5(6)
C9C C8C C7C 106.8(6)
C8C C9C O10C 110.3(6)
C8C C9C C11C 133.3(7)
O10C C9C C11C 116.3(6)
C6C O10C C9C 106.0(5)
C9C C11C N12C 112.9(5)
C13C N12C C11C 111.2(5)
N12C C13C C14C 111.7(5)
N2 C14C C13C 111.5(5)
C14B N2 C14C 111.3(5)
C14B N2 C14A 111.8(5)
C14C N2 C14A 108.3(5)
C2D N3 C2F 108.9(5)
C2D N3 C2E 110.0(5)
C2F N3 C2E 111.3(6)
N3 C2D C3D 111.9(5)
N4D C3D C2D 111.9(5)
C3D N4D C5D 112.8(5)
C6D C5D N4D 112.8(6)
C7D C6D O10D 109.9(6)
C7D C6D C5D 133.7(6)
O10D C6D C5D 116.3(6)
C6D C7D C8D 107.2(6)
C9D C8D C7D 106.6(6)
C8D C9D O10D 110.4(6)
C8D C9D C11D 133.0(7)
O10D C9D C11D 116.4(6)
C6D O10D C9D 105.9(5)
C9D C11D N12D 112.2(5)
C11D N12D C13D 111.7(5)
C14D C13D N12D 111.2(5)
N4 C14D C13D 112.4(5)
N3 C2E C3E 112.9(6)
C2E C3E N4E 112.2(5)
C5E N4E C3E 113.1(5)
C6E C5E N4E 113.4(5)
C7E C6E O10E 110.9(6)
C7E C6E C5E 132.1(6)
O10E C6E C5E 116.6(6)
C6E C7E C8E 106.5(6)
C9E C8E C7E 106.5(6)
C8E C9E O10E 110.9(6)
C8E C9E C11E 132.6(6)
O10E C9E C11E 116.3(6)
C6E O10E C9E 105.1(5)
C9E C11E N12E 111.6(5)
C13E N12E C11E 112.9(5)
N12E C13E C14E 111.0(5)
N4 C14E C13E 111.0(6)
N3 C2F C3F 113.4(6)
N4F C3F C2F 112.3(6)
C3F N4F C5F 111.1(6)
C6F C5F N4F 114.0(6)
C7F C6F O10F 109.4(7)
C7F C6F C5F 133.1(7)
O10F C6F C5F 117.5(6)
C6F C7F C8F 106.0(7)
C9F C8F C7F 108.7(7)
C8F C9F O10F 108.9(7)
C8F C9F C11F 134.0(7)
O10F C9F C11F 116.5(6)
C9F O10F C6F 107.0(6)
C9F C11F N12F 118.2(6)
C13F N12F C11F 110.5(5)
C14F C13F N12F 113.9(6)
N4 C14F C13F 115.1(6)
C14E N4 C14D 111.5(5)
C14E N4 C14F 110.2(5)
C14D N4 C14F 110.3(5)
O2 C1 O1 126.1(6)
O2 C1 C2 117.9(6)
O1 C1 C2 116.0(6)
O3 C2 O4 127.0(6)
O3 C2 C1 118.8(6)
O4 C2 C1 114.2(6)
O5 C3 O6 124.0(7)
O5 C3 C4 119.5(6)
O6 C3 C4 116.5(6)
O8 C4 O7 127.8(7)
O8 C4 C3 119.2(6)
O7 C4 C3 113.0(6)
O11 Cl1 O14 111.2(4)
O11 Cl1 O12 109.0(4)
O14 Cl1 O12 109.5(3)
O11 Cl1 O13 108.5(4)
O14 Cl1 O13 110.0(3)
O12 Cl1 O13 108.6(4)
O23 Cl2 O24 112.7(4)
O23 Cl2 O22 110.1(4)
O24 Cl2 O22 112.2(4)
O23 Cl2 O21 108.9(4)
O24 Cl2 O21 107.1(4)
O22 Cl2 O21 105.4(4)
O32 Cl3 O34 109.6(3)
O32 Cl3 O33 111.2(4)
O34 Cl3 O33 111.3(4)
O32 Cl3 O31 109.1(4)
O34 Cl3 O31 107.1(4)
O33 Cl3 O31 108.5(4)
O43 Cl4 O44 111.0(4)
O43 Cl4 O41 113.6(5)
O44 Cl4 O41 107.7(4)
O43 Cl4 O42 108.1(4)
O44 Cl4 O42 108.2(4)
O41 Cl4 O42 108.2(5)
O53 Cl5 O52 110.0(4)
O53 Cl5 O54 111.7(4)
O52 Cl5 O54 108.7(4)
O53 Cl5 O51 108.3(4)
O52 Cl5 O51 109.5(4)
O54 Cl5 O51 108.7(4)
O64 Cl6 O61 109.5(6)
O64 Cl6 O62 106.5(6)
O61 Cl6 O62 110.2(7)
O64 Cl6 O63 111.2(5)
O61 Cl6 O63 110.8(4)
O62 Cl6 O63 108.6(4)
O72 Cl7 O71 109.8(5)
O72 Cl7 O73 107.6(4)
O71 Cl7 O73 109.7(5)
O72 Cl7 O74 111.9(4)
O71 Cl7 O74 109.4(4)
O73 Cl7 O74 108.4(4)
O81 Cl8 O84 107.6(4)
O81 Cl8 O82 108.7(5)
O84 Cl8 O82 108.2(4)
O81 Cl8 O83 115.1(5)
O84 Cl8 O83 110.0(4)
O82 Cl8 O83 107.0(4)

loop_
_geom_bond_atom_site_label_1
_geom_bond_atom_site_label_2
_geom_bond_distance
N1 C2C 1.465(9)
N1 C2A 1.468(9)
N1 C2B 1.492(9)
C2A C3A 1.511(10)
C3A N4A 1.506(8)
N4A C5A 1.508(9)
C5A C6A 1.482(9)
C6A O10A 1.362(8)
C6A C7A 1.363(10)
C7A C8A 1.425(10)
C8A C9A 1.340(10)
C9A O10A 1.376(8)
C9A C11A 1.482(10)
C11A N12A 1.497(9)
N12A C13A 1.495(8)
C13A C14A 1.508(10)
C14A N2 1.477(8)
C2B C3B 1.523(10)
C3B N4B 1.497(8)
N4B C5B 1.491(9)
C5B C6B 1.496(9)
C6B C7B 1.326(10)
C6B O10B 1.389(8)
C7B C8B 1.426(10)
C8B C9B 1.338(10)
C9B O10B 1.386(8)
C9B C11B 1.477(10)
C11B N12B 1.494(8)
N12B C13B 1.516(8)
C13B C14B 1.530(9)
C14B N2 1.459(9)
C2C C3C 1.504(10)
C3C N4C 1.481(8)
N4C C5C 1.499(8)
C5C C6C 1.493(9)
C6C C7C 1.361(10)
C6C O10C 1.365(8)
C7C C8C 1.416(10)
C8C C9C 1.348(10)
C9C O10C 1.381(8)
C9C C11C 1.479(9)
C11C N12C 1.503(8)
N12C C13C 1.499(8)
C13C C14C 1.517(10)
C14C N2 1.473(9)
N3 C2D 1.478(9)
N3 C2F 1.480(9)
N3 C2E 1.481(9)
C2D C3D 1.517(9)
C3D N4D 1.486(8)
N4D C5D 1.509(8)
C5D C6D 1.479(9)
C6D C7D 1.355(10)
C6D O10D 1.380(8)
C7D C8D 1.417(10)
C8D C9D 1.351(10)
C9D O10D 1.380(8)
C9D C11D 1.479(9)
C11D N12D 1.506(8)
N12D C13D 1.512(8)
C13D C14D 1.506(9)
C14D N4 1.471(8)
C2E C3E 1.505(10)
C3E N4E 1.510(8)
N4E C5E 1.501(9)
C5E C6E 1.472(9)
C6E C7E 1.343(9)
C6E O10E 1.383(8)
C7E C8E 1.440(9)
C8E C9E 1.338(10)
C9E O10E 1.390(8)
C9E C11E 1.489(9)
C11E N12E 1.507(8)
N12E C13E 1.503(8)
C13E C14E 1.530(9)
C14E N4 1.470(8)
C2F C3F 1.512(11)
C3F N4F 1.482(9)
N4F C5F 1.483(9)
C5F C6F 1.460(10)
C6F C7F 1.365(10)
C6F O10F 1.387(8)
C7F C8F 1.411(11)
C8F C9F 1.347(10)
C9F O10F 1.375(9)
C9F C11F 1.466(11)
C11F N12F 1.504(9)
N12F C13F 1.498(9)
C13F C14F 1.497(10)
C14F N4 1.477(8)
C1 O2 1.234(8)
C1 O1 1.281(8)
C1 C2 1.540(9)
C2 O3 1.236(8)
C2 O4 1.280(8)
C3 O5 1.238(8)
C3 O6 1.315(8)
C3 C4 1.516(10)
C4 O8 1.243(8)
C4 O7 1.277(8)
Cl1 O11 1.417(6)
Cl1 O14 1.425(5)
Cl1 O12 1.430(6)
Cl1 O13 1.433(6)
Cl2 O23 1.398(6)
Cl2 O24 1.404(6)
Cl2 O22 1.427(6)
Cl2 O21 1.471(6)
Cl3 O32 1.396(6)
Cl3 O34 1.414(5)
Cl3 O33 1.437(6)
Cl3 O31 1.465(6)
Cl4 O43 1.421(6)
Cl4 O44 1.433(5)
Cl4 O41 1.436(6)
Cl4 O42 1.437(7)
Cl5 O53 1.426(6)
Cl5 O52 1.433(6)
Cl5 O54 1.433(6)
Cl5 O51 1.438(6)
Cl6 O64 1.402(7)
Cl6 O61 1.402(7)
Cl6 O62 1.403(7)
Cl6 O63 1.426(6)
Cl7 O72 1.407(7)
Cl7 O71 1.425(6)
Cl7 O73 1.440(7)
Cl7 O74 1.442(6)
Cl8 O81 1.406(7)
Cl8 O84 1.432(6)
Cl8 O82 1.433(7)
Cl8 O83 1.433(6)
